data_7711678
loop_
_publ_author_name
'Guo, Hui-li'
'Xing, Xiao-Xiao'
'Mao, Shao-Xu'
'Feng, Tong'
'Fan, Yanhua'
'Qin, Zhijie'
'Pang, Jingyu'
'Bai, Yan'
'Dang, Dong-Bin'

_publ_section_title
;
 Two Three-dimensional Fe(II) Frameworks Based on {P4Mo6} Tetrameric
 Clusters Exhibiting Efficient Visible-light Photocatalytic Properties for
 the Degradation of Cr(VI) and Methylene Blue
;
_journal_name_full 'Dalton Transactions'
_journal_paper_doi 10.1039/D2DT02664C
_journal_year 2022
_chemical_formula_moiety 'Fe6 Mo24 Na4 O132 P17, 2(C12 H14 N2), 3[C12H14N2], 4[H2O]'
_chemical_formula_sum 'C60 H78 Fe6 Mo24 N10 Na4 O136 P17'
_chemical_formula_weight 6371.209
_space_group_crystal_system tetragonal
_space_group_IT_number 142
_space_group_name_Hall '-I 4bd 2c'
_space_group_name_H-M_alt 'I 41/a c d :2'
_symmetry_Int_Tables_number 142
_audit_creation_date 2022-09-16
_audit_creation_method
;
Olex2 1.5-dev
(compiled 2022.07.25 svn.r36e0af09 for OlexSys, GUI svn.r6444)
;
_audit_update_record
;
2022-10-27 deposited with the CCDC.	2022-11-02 downloaded from the CCDC.
;
_cell_angle_alpha 90
_cell_angle_beta 90
_cell_angle_gamma 90
_cell_formula_units_Z 8
_cell_length_a 26.6013(7)
_cell_length_b 26.6013(7)
_cell_length_c 43.3793(15)
_cell_measurement_reflns_used 5946
_cell_measurement_temperature 150(2)
_cell_measurement_theta_max 25.85
_cell_measurement_theta_min 2.42
_cell_volume 30696.5(16)
_computing_cell_refinement 'Bruker SAINT'
_computing_data_collection 'Bruker APEX2'
_computing_data_reduction 'Bruker SAINT'
_computing_molecular_graphics 'Olex2 1.5-dev (Dolomanov et al., 2009)'
_computing_publication_material 'Olex2 1.5-dev (Dolomanov et al., 2009)'
_computing_structure_refinement 'olex2.refine 1.5-dev (Bourhis et al., 2015)'
_computing_structure_solution 'SHELXS-97 (Sheldrick 2008)'
_diffrn_ambient_temperature 150.01
_diffrn_measured_fraction_theta_full 0.9990
_diffrn_measured_fraction_theta_max 0.9990
_diffrn_measurement_device_type 'Bruker APEX-II CCD'
_diffrn_measurement_method '\f and \w scans'
_diffrn_radiation_type 'Mo K\a'
_diffrn_radiation_wavelength 0.71073
_diffrn_reflns_av_R_equivalents 0.1962
_diffrn_reflns_av_unetI/netI 0.1059
_diffrn_reflns_Laue_measured_fraction_full 0.9990
_diffrn_reflns_Laue_measured_fraction_max 0.9990
_diffrn_reflns_limit_h_max 33
_diffrn_reflns_limit_h_min -34
_diffrn_reflns_limit_k_max 34
_diffrn_reflns_limit_k_min -23
_diffrn_reflns_limit_l_max 56
_diffrn_reflns_limit_l_min -41
_diffrn_reflns_number 83402
_diffrn_reflns_point_group_measured_fraction_full 0.9990
_diffrn_reflns_point_group_measured_fraction_max 0.9990
_diffrn_reflns_theta_full 24.9992
_diffrn_reflns_theta_max 25.00
_diffrn_reflns_theta_min 2.22
_exptl_absorpt_coefficient_mu 2.755
_exptl_absorpt_correction_T_max 0.4305
_exptl_absorpt_correction_T_min 0.3697
_exptl_absorpt_correction_type multi-scan
_exptl_absorpt_process_details 'SADABS-2016/2 (Bruker,2016)'
_exptl_crystal_colour red
_exptl_crystal_colour_primary red
_exptl_crystal_density_diffrn 2.757
_exptl_crystal_description block
_exptl_crystal_F_000 24197.875
_exptl_crystal_size_max 0.2
_exptl_crystal_size_mid 0.15
_exptl_crystal_size_min 0.1
_refine_diff_density_max 2.4448
_refine_diff_density_min -1.8984
_refine_diff_density_rms 0.3576
_refine_ls_d_res_high 0.8409
_refine_ls_d_res_low 9.1868
_refine_ls_goodness_of_fit_ref 1.0486
_refine_ls_hydrogen_treatment constr
_refine_ls_matrix_type full
_refine_ls_number_constraints 12
_refine_ls_number_parameters 482
_refine_ls_number_reflns 6768
_refine_ls_number_restraints 699
_refine_ls_restrained_S_all 0.9948
_refine_ls_R_factor_all 0.0908
_refine_ls_R_factor_gt 0.0564
_refine_ls_shift/su_max 0.0000
_refine_ls_shift/su_mean 0.0000
_refine_ls_structure_factor_coef Fsqd
_refine_ls_weighting_details 'w=1/[\s^2^(Fo^2^)+(0.0426P)^2^+410.4244P] where P=(Fo^2^+2Fc^2^)/3'
_refine_ls_weighting_scheme calc
_refine_ls_wR_factor_gt 0.1107
_refine_ls_wR_factor_ref 0.1268
_reflns_Friedel_coverage 0.0
_reflns_limit_h_max 31
_reflns_limit_h_min 0
_reflns_limit_k_max 22
_reflns_limit_k_min 0
_reflns_limit_l_max 51
_reflns_limit_l_min 0
_reflns_number_gt 4625
_reflns_number_total 6768
_reflns_threshold_expression I>=2u(I)
_cod_data_source_file d2dt02664c2.cif
_cod_data_source_block DDB1
_cod_depositor_comments
;
The following automatic conversions were performed:

data item '_exptl_absorpt_correction_type' value 'MULTI-SCAN' was
changed to 'multi-scan' in accordance with the
/home/data/users/saulius/crontab/automatic-downloads/rss-feeds/RSC/lib/dictionaries/cif_core.dic
dictionary named 'cif_core.dic' version 2.4.2 last updated on
2011-04-26.

Automatic conversion script
Id: cif_fix_values 7556 2019-12-06 15:28:31Z antanas 
;
_cod_original_cell_volume 30696.4(15)
_cod_original_sg_symbol_H-M 'I 41/a c d'
_cod_database_code 7711678
_olex2_refinement_description
;
1. Fixed Uiso
 At 1.2 times of:
  All C(H) groups
 At 1.5 times of:
  All C(H,H,H) groups
2. Uiso/Uaniso restraints and constraints
Uanis(O31) \\sim Ueq: with sigma of 0.01 and sigma for terminal atoms of 0.02
Uanis(Na2) \\sim Ueq: with sigma of 0.005 and sigma for terminal atoms of 0.01
3. Rigid body (RIGU) restrains
 N1, C1, C6, C2, C4, C3, C5
 with sigma for 1-2 distances of 0.004 and sigma for 1-3 distances of 0.004
 O7, P1, O15, O17, O18, O19, Mo2, Mo3, Mo1, Mo6, Mo4, Mo5, Fe1, O2, O10, O11,
 O16, O28, O3, O9, O14, O26, O1, O12, O20, O6, O13, O23, O4, O8, O25, O5, O24,
 O21, O29, O30, O31, O32, Na1, Fe2, P2, P4, P5, Na2, P3, O27, O22, O33
 with sigma for 1-2 distances of 0.004 and sigma for 1-3 distances of 0.004
4. Others
 Fixed Sof: Na2(0.5)
5.a Me refined with riding coordinates:
 C6(H6a,H6b,H6c)
5.b Aromatic/amide H refined with riding coordinates:
 C1(H1), C2(H2), C4(H4), C5(H5)
;
_smtbx_masks_special_details
;
A solvent mask was calculated and 2700 electrons were 
found in a volume of 7524\%A^3^ in 1 void per unit cell. 
This is consistent with the presence of 3[C12H14N2], 4[H2O] per Formula Unit 
which account for 2720 electrons per unit cell.
;
_smtbx_masks_void_probe_radius 1.2
_smtbx_masks_void_truncation_radius 1.2
_olex2_submission_special_instructions 'No special instructions were received'

loop_
_space_group_symop_id
_space_group_symop_operation_xyz
1 x,y,z
2 -y+1/4,x+3/4,z+1/4
3 y+1/4,-x+1/4,z+3/4
4 x,-y,-z+1/2
5 -x+1/2,y,-z
6 -x,-y+1/2,z
7 y+1/4,x+3/4,-z+3/4
8 -y+1/4,-x+1/4,-z+1/4
9 -x,-y,-z
10 y-1/4,-x-3/4,-z-1/4
11 -y-1/4,x-1/4,-z-3/4
12 -x,y,z-1/2
13 x-1/2,-y,z
14 x,y-1/2,-z
15 -y-1/4,-x-3/4,z-3/4
16 y-1/4,x-1/4,z-1/4
17 x+1/2,y+1/2,z+1/2
18 -y+3/4,x+5/4,z+3/4
19 y+3/4,-x+3/4,z+5/4
20 x+1/2,-y+1/2,-z+1
21 -x+1,y+1/2,-z+1/2
22 -x+1/2,-y+1,z+1/2
23 y+3/4,x+5/4,-z+5/4
24 -y+3/4,-x+3/4,-z+3/4
25 -x+1/2,-y+1/2,-z+1/2
26 y+1/4,-x-1/4,-z+1/4
27 -y+1/4,x+1/4,-z-1/4
28 -x+1/2,y+1/2,z
29 x,-y+1/2,z+1/2
30 x+1/2,y,-z+1/2
31 -y+1/4,-x-1/4,z-1/4
32 y+1/4,x+1/4,z+1/4

loop_
_atom_site_label
_atom_site_type_symbol
_atom_site_fract_x
_atom_site_fract_y
_atom_site_fract_z
_atom_site_U_iso_or_equiv
_atom_site_adp_type
_atom_site_occupancy
_atom_site_site_symmetry_order
_atom_site_refinement_flags_posn
_atom_site_refinement_flags_adp
_atom_site_refinement_flags_occupancy
P1 P 0.63162(9) 0.27041(9) 0.19876(6) 0.0212(6) Uani 1.000000 1 . U .
P2 P 0.54148(9) 0.14813(9) 0.23230(6) 0.0220(6) Uani 1.000000 1 . U .
P5 P 0.5 0.25 0.125 0.0330(13) Uani 1.000000 4 S TU P
P4 P 0.59972(11) 0.42073(10) 0.22174(8) 0.0342(7) Uani 1.000000 1 . U .
P3 P 0.50467(11) 0.45125(10) 0.14081(6) 0.0288(6) Uani 1.000000 1 . U .
Fe1 Fe 0.54007(5) 0.34250(5) 0.17096(4) 0.0287(4) Uani 1.000000 1 . U .
Fe2 Fe 0.75 0.25 0.25 0.0223(4) Uani 1.000000 2 S TU P
Mo1 Mo 0.63112(3) 0.32635(3) 0.26850(2) 0.0250(2) Uani 1.000000 1 . U .
Mo2 Mo 0.61141(3) 0.23133(3) 0.27168(2) 0.0234(2) Uani 1.000000 1 . U .
Mo3 Mo 0.66395(3) 0.14792(3) 0.21876(2) 0.0224(2) Uani 1.000000 1 . U .
Mo4 Mo 0.71940(3) 0.18221(3) 0.17452(2) 0.0230(2) Uani 1.000000 1 . U .
Mo5 Mo 0.74511(3) 0.31030(3) 0.16985(2) 0.0244(2) Uani 1.000000 1 . U .
Mo6 Mo 0.71127(3) 0.37140(3) 0.21108(2) 0.0262(2) Uani 1.000000 1 . U .
O1 O 0.6281(3) 0.3435(3) 0.30571(16) 0.0349(17) Uani 1.000000 1 . U .
O2 O 0.6007(2) 0.2224(3) 0.30925(16) 0.0310(16) Uani 1.000000 1 . U .
O3 O 0.6890(2) 0.0909(2) 0.22311(16) 0.0268(16) Uani 1.000000 1 . U .
O4 O 0.7571(2) 0.1326(2) 0.16864(16) 0.0280(16) Uani 1.000000 1 . U .
O5 O 0.7985(2) 0.3392(3) 0.16012(16) 0.0318(17) Uani 1.000000 1 . U .
O6 O 0.7579(3) 0.4129(2) 0.21203(17) 0.0354(18) Uani 1.000000 1 . U .
O7 O 0.6938(2) 0.3624(2) 0.16832(15) 0.0274(15) Uani 1.000000 1 . U .
O8 O 0.7752(2) 0.2374(2) 0.17205(15) 0.0257(15) Uani 1.000000 1 . U .
O9 O 0.6523(2) 0.1555(2) 0.17472(15) 0.0227(14) Uani 1.000000 1 . U .
O10 O 0.6538(2) 0.1652(2) 0.26533(15) 0.0241(14) Uani 1.000000 1 . U .
O11 O 0.5706(2) 0.2882(2) 0.25990(15) 0.0272(15) Uani 1.000000 1 . U .
O12 O 0.6968(2) 0.3668(2) 0.25870(15) 0.0235(14) Uani 1.000000 1 . U .
O13 O 0.7486(2) 0.3075(2) 0.21513(15) 0.0247(14) Uani 1.000000 1 . U .
O14 O 0.7234(2) 0.1918(2) 0.21988(14) 0.0217(13) Uani 1.000000 1 . U .
O15 O 0.6254(2) 0.2247(2) 0.22051(14) 0.0205(13) Uani 1.000000 1 . U .
O16 O 0.6758(2) 0.2672(2) 0.27049(15) 0.0247(14) Uani 1.000000 1 . U .
O17 O 0.6461(2) 0.3173(2) 0.21816(14) 0.0214(13) Uani 1.000000 1 . U .
O18 O 0.6768(2) 0.2584(2) 0.17778(14) 0.0207(13) Uani 1.000000 1 . U .
O19 O 0.5830(2) 0.2799(2) 0.18137(15) 0.0251(15) Uani 1.000000 1 . U .
O20 O 0.5920(3) 0.3896(2) 0.25127(17) 0.0335(16) Uani 1.000000 1 . U .
O21 O 0.5702(3) 0.3983(3) 0.1949(2) 0.057(2) Uani 1.000000 1 . U .
O22 O 0.5787(3) 0.4739(3) 0.2268(2) 0.066(3) Uani 1.000000 1 . U .
O23 O 0.6557(3) 0.4233(2) 0.21347(16) 0.0304(16) Uani 1.000000 1 . U .
O24 O 0.7261(2) 0.2900(3) 0.12494(15) 0.0293(16) Uani 1.000000 1 . U .
O25 O 0.7062(2) 0.1970(2) 0.12859(15) 0.0285(15) Uani 1.000000 1 . U .
O26 O 0.5906(2) 0.1241(2) 0.22192(16) 0.0271(15) Uani 1.000000 1 . U .
O27 O 0.5119(2) 0.1046(2) 0.24895(16) 0.0284(16) Uani 1.000000 1 . U .
O28 O 0.5510(2) 0.1885(2) 0.25678(16) 0.0291(15) Uani 1.000000 1 . U .
O29 O 0.4877(3) 0.3295(2) 0.20617(15) 0.0286(16) Uani 1.000000 1 . U .
O30 O 0.4973(3) 0.2968(3) 0.14425(18) 0.045(2) Uani 1.000000 1 . U .
O31 O 0.5971(3) 0.3554(4) 0.1361(2) 0.070(2) Uani 1.000000 1 . U .
O32 O 0.4947(3) 0.3975(3) 0.14913(18) 0.0412(19) Uani 1.000000 1 . U .
O33 O 0.5129(3) 0.4825(3) 0.17103(16) 0.042(2) Uani 1.000000 1 . U .
Na1 Na 0.5 0.25 0.22594(15) 0.0412(15) Uani 1.000000 2 S TU P
Na2 Na 0.5869(4) 0.3200(3) 0.0930(2) 0.045(2) Uani 0.500000 1 . U .
N1 N 0.4738(4) 0.3836(4) 0.3347(2) 0.047(3) Uani 1.000000 1 . U .
C1 C 0.4895(5) 0.3972(5) 0.3630(3) 0.052(3) Uani 1.000000 1 . U .
H1 H 0.4760(5) 0.4267(5) 0.3722(3) 0.062(4) Uiso 1.000000 1 R . .
C2 C 0.5240(5) 0.3699(5) 0.3785(3) 0.052(3) Uani 1.000000 1 . U .
H2 H 0.5346(5) 0.3807(5) 0.3984(3) 0.062(4) Uiso 1.000000 1 R . .
C3 C 0.5442(4) 0.3262(4) 0.3661(2) 0.041(3) Uani 1.000000 1 . U .
C4 C 0.5294(4) 0.3147(5) 0.3367(2) 0.040(3) Uani 1.000000 1 . U .
H4 H 0.5443(4) 0.2867(5) 0.3266(2) 0.048(3) Uiso 1.000000 1 R . .
C5 C 0.4940(5) 0.3418(5) 0.3215(3) 0.047(3) Uani 1.000000 1 . U .
H5 H 0.4833(5) 0.3316(5) 0.3016(3) 0.057(4) Uiso 1.000000 1 R . .
C6 C 0.4326(5) 0.4111(5) 0.3192(3) 0.070(4) Uani 1.000000 1 . U .
H6a H 0.4262(5) 0.3962(5) 0.2990(3) 0.105(7) Uiso 1.000000 1 R . .
H6b H 0.4021(5) 0.4091(5) 0.3318(3) 0.105(7) Uiso 1.000000 1 R . .
H6c H 0.4422(5) 0.4465(5) 0.3167(3) 0.105(7) Uiso 1.000000 1 R . .

loop_
_atom_site_aniso_label
_atom_site_aniso_U_11
_atom_site_aniso_U_22
_atom_site_aniso_U_33
_atom_site_aniso_U_12
_atom_site_aniso_U_13
_atom_site_aniso_U_23
P1 0.0222(13) 0.0172(12) 0.0243(14) -0.0017(9) -0.0000(10) -0.0030(10)
P2 0.0211(13) 0.0176(12) 0.0273(15) 0.0002(9) 0.0015(11) 0.0037(10)
P5 0.039(2) 0.039(2) 0.022(3) -0.000000 -0.000000 0.000000
P4 0.0307(15) 0.0207(14) 0.051(2) -0.0001(11) -0.0046(12) 0.0090(12)
P3 0.0352(16) 0.0268(14) 0.0244(15) 0.0053(11) -0.0008(13) 0.0051(12)
Fe1 0.0281(8) 0.0247(8) 0.0333(9) 0.0007(6) -0.0005(7) 0.0040(7)
Fe2 0.0208(10) 0.0207(10) 0.0255(11) -0.0007(8) -0.0015(9) 0.0012(9)
Mo1 0.0271(5) 0.0206(5) 0.0272(5) 0.0006(4) -0.0009(4) -0.0031(4)
Mo2 0.0225(5) 0.0225(5) 0.0253(5) -0.0019(4) 0.0019(4) 0.0003(4)
Mo3 0.0193(4) 0.0185(4) 0.0292(5) -0.0014(3) 0.0021(4) -0.0002(4)
Mo4 0.0212(4) 0.0222(5) 0.0257(5) -0.0008(4) 0.0013(4) -0.0014(4)
Mo5 0.0235(5) 0.0239(5) 0.0257(5) -0.0060(4) -0.0012(4) 0.0028(4)
Mo6 0.0294(5) 0.0184(4) 0.0309(6) -0.0021(4) -0.0071(4) 0.0018(4)
O1 0.038(4) 0.033(4) 0.034(3) -0.006(3) -0.001(2) -0.005(2)
O2 0.029(4) 0.036(4) 0.028(3) -0.002(3) 0.004(2) -0.002(2)
O3 0.026(3) 0.016(3) 0.039(4) -0.0015(18) 0.004(3) 0.001(2)
O4 0.022(3) 0.025(3) 0.037(4) 0.0023(19) 0.002(2) -0.006(2)
O5 0.028(3) 0.030(4) 0.037(4) -0.009(2) 0.003(2) 0.003(3)
O6 0.036(4) 0.022(3) 0.048(5) -0.010(2) -0.006(2) 0.008(3)
O7 0.030(3) 0.023(3) 0.029(3) -0.0054(18) -0.0001(18) 0.0057(17)
O8 0.022(3) 0.025(3) 0.031(4) -0.0022(16) 0.002(2) 0.0015(18)
O9 0.024(3) 0.016(3) 0.029(3) 0.0003(18) -0.0011(17) -0.0004(18)
O10 0.026(3) 0.018(3) 0.028(3) -0.0031(18) 0.0036(18) 0.0017(17)
O11 0.026(3) 0.023(3) 0.033(4) 0.0039(16) 0.0035(18) -0.0007(18)
O12 0.029(3) 0.014(3) 0.027(3) -0.0038(18) -0.0054(17) -0.0031(18)
O13 0.024(3) 0.023(3) 0.027(3) -0.0044(17) -0.0052(17) -0.0009(15)
O14 0.022(3) 0.018(3) 0.025(3) -0.0014(16) 0.0012(16) 0.0007(16)
O15 0.021(3) 0.016(3) 0.024(3) -0.0028(15) 0.0047(16) -0.0004(14)
O16 0.029(3) 0.020(3) 0.025(3) -0.0019(15) 0.0006(17) 0.0015(17)
O17 0.026(3) 0.016(3) 0.022(3) -0.0004(15) -0.0031(16) 0.0016(15)
O18 0.023(3) 0.019(3) 0.020(3) -0.0026(14) -0.0011(15) 0.0024(16)
O19 0.020(3) 0.029(3) 0.027(4) 0.0007(17) -0.0049(18) -0.003(2)
O20 0.039(4) 0.017(3) 0.044(4) 0.0056(19) 0.003(2) -0.0008(18)
O21 0.061(5) 0.047(4) 0.064(4) -0.016(2) -0.021(2) 0.016(2)
O22 0.055(5) 0.031(4) 0.112(7) 0.010(2) 0.010(4) 0.016(3)
O23 0.035(3) 0.026(3) 0.030(4) -0.0006(16) -0.0045(18) 0.007(2)
O24 0.028(4) 0.035(4) 0.025(3) -0.013(3) -0.000(2) 0.004(2)
O25 0.029(4) 0.028(4) 0.028(3) -0.006(2) 0.001(2) -0.001(2)
O26 0.021(3) 0.019(3) 0.041(4) -0.0038(16) 0.0037(18) -0.002(2)
O27 0.021(3) 0.026(3) 0.037(4) -0.005(2) -0.004(3) 0.013(3)
O28 0.025(3) 0.030(3) 0.033(4) -0.0022(17) 0.0066(19) -0.0032(18)
O29 0.039(4) 0.018(3) 0.029(4) 0.003(2) -0.003(2) -0.004(2)
O30 0.037(4) 0.048(4) 0.050(4) 0.014(2) -0.016(3) -0.017(2)
O31 0.054(4) 0.096(5) 0.061(4) 0.007(3) 0.010(2) 0.020(2)
O32 0.035(4) 0.032(3) 0.057(5) 0.0023(19) -0.002(3) 0.011(2)
O33 0.045(5) 0.051(5) 0.031(4) 0.003(3) -0.001(3) -0.004(3)
Na1 0.042(3) 0.022(3) 0.060(4) 0.007(2) -0.000000 0.000000
Na2 0.069(5) 0.023(4) 0.043(4) -0.009(3) 0.010(3) 0.019(3)
N1 0.055(6) 0.053(5) 0.034(5) 0.001(3) 0.008(3) -0.011(3)
C1 0.070(8) 0.051(6) 0.034(5) -0.003(4) 0.006(3) -0.010(3)
C2 0.069(8) 0.060(6) 0.026(5) -0.000(4) 0.008(4) -0.011(3)
C3 0.045(6) 0.053(6) 0.024(5) -0.012(4) 0.010(3) -0.009(3)
C4 0.042(6) 0.053(6) 0.026(5) -0.006(3) 0.010(3) -0.011(3)
C5 0.050(6) 0.054(6) 0.039(6) -0.003(3) 0.006(3) -0.012(3)
C6 0.082(9) 0.072(9) 0.056(8) 0.021(5) -0.012(5) -0.024(5)

loop_
_atom_type_symbol
_atom_type_scat_dispersion_real
_atom_type_scat_dispersion_imag
_atom_type_scat_Cromer_Mann_a1
_atom_type_scat_Cromer_Mann_a2
_atom_type_scat_Cromer_Mann_a3
_atom_type_scat_Cromer_Mann_a4
_atom_type_scat_Cromer_Mann_b1
_atom_type_scat_Cromer_Mann_b2
_atom_type_scat_Cromer_Mann_b3
_atom_type_scat_Cromer_Mann_b4
_atom_type_scat_Cromer_Mann_c
_atom_type_scat_source
_atom_type_scat_dispersion_source
C 0.00347 0.00161 2.31000 1.02000 1.58860 0.86500 20.84390 10.20750 0.56870 51.65120 0.21560 'International Tables Volume C Table 6.1.1.4 (pp. 500-502)' 'Henke, Gullikson and Davis, At. Data and Nucl. Data Tables, 1993, 54, 2'
Fe 0.35822 0.84933 11.76950 7.35730 3.52220 2.30450 4.76110 0.30720 15.35350 76.88050 1.03690 'International Tables Volume C Table 6.1.1.4 (pp. 500-502)' 'Henke, Gullikson and Davis, At. Data and Nucl. Data Tables, 1993, 54, 2'
H 0.00000 0.00000 0.49300 0.32291 0.14019 0.04081 10.51090 26.12570 3.14236 57.79970 0.00304 'International Tables Volume C Table 6.1.1.4 (pp. 500-502)' 'Henke, Gullikson and Davis, At. Data and Nucl. Data Tables, 1993, 54, 2'
Mo -1.68402 0.70339 3.70250 17.23560 12.88760 3.74290 0.27720 1.09580 11.00400 61.65840 4.38750 'International Tables Volume C Table 6.1.1.4 (pp. 500-502)' 'Henke, Gullikson and Davis, At. Data and Nucl. Data Tables, 1993, 54, 2'
N 0.00653 0.00323 12.21260 3.13220 2.01250 1.16630 0.00570 9.89330 28.99750 0.58260 -11.52900 'International Tables Volume C Table 6.1.1.4 (pp. 500-502)' 'Henke, Gullikson and Davis, At. Data and Nucl. Data Tables, 1993, 54, 2'
Na 0.03665 0.02467 4.76260 3.17360 1.26740 1.11280 3.28500 8.84220 0.31360 129.42400 0.67600 'International Tables Volume C Table 6.1.1.4 (pp. 500-502)' 'Henke, Gullikson and Davis, At. Data and Nucl. Data Tables, 1993, 54, 2'
O 0.01158 0.00611 3.04850 2.28680 1.54630 0.86700 13.27710 5.70110 0.32390 32.90890 0.25080 'International Tables Volume C Table 6.1.1.4 (pp. 500-502)' 'Henke, Gullikson and Davis, At. Data and Nucl. Data Tables, 1993, 54, 2'
P 0.10434 0.09671 6.43450 4.17910 1.78000 1.49080 1.90670 27.15700 0.52600 68.16450 1.11490 'International Tables Volume C Table 6.1.1.4 (pp. 500-502)' 'Henke, Gullikson and Davis, At. Data and Nucl. Data Tables, 1993, 54, 2'

loop_
_geom_angle_atom_site_label_1
_geom_angle_atom_site_label_2
_geom_angle_atom_site_label_3
_geom_angle
_geom_angle_site_symmetry_1
_geom_angle_site_symmetry_3
_geom_angle_publ_flag
O17 P1 O15 109.1(4) . . ?
O18 P1 O15 106.2(3) . . ?
O18 P1 O17 107.0(3) . . ?
O19 P1 O15 110.0(4) . . ?
O19 P1 O17 110.4(4) . . ?
O19 P1 O18 113.9(4) . . ?
O27 P2 O26 104.9(4) . . ?
O28 P2 O26 110.9(4) . . ?
O28 P2 O27 106.2(4) . . ?
O29 P2 O26 112.8(4) 6_655 . ?
O29 P2 O27 112.4(4) 6_655 . ?
O29 P2 O28 109.4(4) 6_655 . ?
O30 P5 O30 108.1(3) 26_565 . ?
O30 P5 O30 112.3(6) 6_655 . ?
O30 P5 O30 108.1(3) 6_655 11_656 ?
O30 P5 O30 108.1(3) 26_565 6_655 ?
O30 P5 O30 108.1(3) . 11_656 ?
O30 P5 O30 112.3(6) 26_565 11_656 ?
O21 P4 O20 110.9(4) . . ?
O22 P4 O20 109.1(5) . . ?
O22 P4 O21 106.3(5) . . ?
O23 P4 O20 110.4(4) . . ?
O23 P4 O21 109.8(5) . . ?
O23 P4 O22 110.2(4) . . ?
O25 P3 O24 111.6(4) 11_656 11_656 ?
O32 P3 O24 112.6(4) . 11_656 ?
O32 P3 O25 111.2(4) . 11_656 ?
O33 P3 O24 104.7(4) . 11_656 ?
O33 P3 O25 107.2(4) . 11_656 ?
O33 P3 O32 109.2(4) . . ?
O21 Fe1 O19 105.4(3) . . ?
O29 Fe1 O19 94.3(3) . . ?
O29 Fe1 O21 90.6(3) . . ?
O30 Fe1 O19 87.2(3) . . ?
O30 Fe1 O21 167.3(3) . . ?
O30 Fe1 O29 86.8(3) . . ?
O31 Fe1 O19 83.9(3) . . ?
O31 Fe1 O21 87.9(4) . . ?
O31 Fe1 O29 177.3(3) . . ?
O31 Fe1 O30 95.1(4) . . ?
O32 Fe1 O19 165.3(3) . . ?
O32 Fe1 O21 87.0(3) . . ?
O32 Fe1 O29 93.5(3) . . ?
O32 Fe1 O30 80.7(3) . . ?
O32 Fe1 O31 88.8(3) . . ?
Na2 Fe1 O19 123.0(3) 11_656 . ?
Na2 Fe1 O21 122.6(3) 11_656 . ?
Na2 Fe1 O29 59.3(3) 11_656 . ?
Na2 Fe1 O30 46.1(3) 11_656 . ?
Na2 Fe1 O31 123.4(3) 11_656 . ?
Na2 Fe1 O32 52.2(3) 11_656 . ?
O13 Fe2 O13 180.0 25_655 . ?
O14 Fe2 O13 85.5(2) 25_655 . ?
O14 Fe2 O13 94.5(2) . . ?
O14 Fe2 O13 94.5(2) 25_655 25_655 ?
O14 Fe2 O13 85.5(2) . 25_655 ?
O14 Fe2 O14 180.0 . 25_655 ?
O16 Fe2 O13 83.1(2) 25_655 . ?
O16 Fe2 O13 96.9(2) 25_655 25_655 ?
O16 Fe2 O13 96.9(2) . . ?
O16 Fe2 O13 83.1(2) . 25_655 ?
O16 Fe2 O14 95.7(2) . . ?
O16 Fe2 O14 95.7(2) 25_655 25_655 ?
O16 Fe2 O14 84.3(2) . 25_655 ?
O16 Fe2 O14 84.3(2) 25_655 . ?
O16 Fe2 O16 180.0 25_655 . ?
O11 Mo1 O1 106.7(3) . . ?
O12 Mo1 O1 95.5(3) . . ?
O12 Mo1 O11 157.2(3) . . ?
O16 Mo1 O1 101.7(3) . . ?
O16 Mo1 O11 95.2(3) . . ?
O16 Mo1 O12 85.2(2) . . ?
O17 Mo1 O1 167.9(3) . . ?
O17 Mo1 O11 84.5(2) . . ?
O17 Mo1 O12 73.0(2) . . ?
O17 Mo1 O16 81.3(2) . . ?
O20 Mo1 O1 95.8(3) . . ?
O20 Mo1 O11 86.6(3) . . ?
O20 Mo1 O12 86.0(3) . . ?
O20 Mo1 O16 161.1(3) . . ?
O20 Mo1 O17 80.1(2) . . ?
O10 Mo2 O2 95.8(3) . . ?
O11 Mo2 O2 105.9(3) . . ?
O11 Mo2 O10 157.0(3) . . ?
O15 Mo2 O2 167.4(3) . . ?
O15 Mo2 O10 73.6(2) . . ?
O15 Mo2 O11 83.9(2) . . ?
O16 Mo2 O2 104.1(3) . . ?
O16 Mo2 O10 86.3(2) . . ?
O16 Mo2 O11 95.9(3) . . ?
O16 Mo2 O15 82.4(2) . . ?
O28 Mo2 O2 95.4(3) . . ?
O28 Mo2 O10 85.1(2) . . ?
O28 Mo2 O11 85.0(3) . . ?
O28 Mo2 O15 77.2(2) . . ?
O28 Mo2 O16 159.4(3) . . ?
O9 Mo3 O3 105.6(3) . . ?
O10 Mo3 O3 98.2(3) . . ?
O10 Mo3 O9 154.9(2) . . ?
O14 Mo3 O3 102.5(3) . . ?
O14 Mo3 O9 95.2(3) . . ?
O14 Mo3 O10 87.1(2) . . ?
O15 Mo3 O3 171.1(3) . . ?
O15 Mo3 O9 82.4(2) . . ?
O15 Mo3 O10 73.4(2) . . ?
O15 Mo3 O14 80.2(2) . . ?
O26 Mo3 O3 95.3(3) . . ?
O26 Mo3 O9 86.9(3) . . ?
O26 Mo3 O10 83.2(3) . . ?
O26 Mo3 O14 160.8(2) . . ?
O26 Mo3 O15 81.2(2) . . ?
O8 Mo4 O4 96.9(3) . . ?
O9 Mo4 O4 105.4(3) . . ?
O9 Mo4 O8 156.8(2) . . ?
O14 Mo4 O4 102.7(3) . . ?
O14 Mo4 O8 85.6(2) . . ?
O14 Mo4 O9 95.3(3) . . ?
O18 Mo4 O4 170.5(3) . . ?
O18 Mo4 O8 74.7(2) . . ?
O18 Mo4 O9 82.5(2) . . ?
O18 Mo4 O14 81.6(2) . . ?
O25 Mo4 O4 96.0(3) . . ?
O25 Mo4 O8 86.4(3) . . ?
O25 Mo4 O9 85.2(3) . . ?
O25 Mo4 O14 160.4(3) . . ?
O25 Mo4 O18 79.0(2) . . ?
O7 Mo5 O5 105.1(3) . . ?
O8 Mo5 O5 96.4(3) . . ?
O8 Mo5 O7 157.9(3) . . ?
O13 Mo5 O5 103.3(3) . . ?
O13 Mo5 O7 95.4(3) . . ?
O13 Mo5 O8 84.4(3) . . ?
O18 Mo5 O5 169.4(3) . . ?
O18 Mo5 O7 83.1(2) . . ?
O18 Mo5 O8 75.0(2) . . ?
O18 Mo5 O13 82.3(2) . . ?
O24 Mo5 O5 95.1(3) . . ?
O24 Mo5 O7 89.0(3) . . ?
O24 Mo5 O8 84.0(3) . . ?
O24 Mo5 O13 159.2(2) . . ?
O24 Mo5 O18 78.0(2) . . ?
O7 Mo6 O6 106.7(3) . . ?
O12 Mo6 O6 98.7(3) . . ?
O12 Mo6 O7 153.3(2) . . ?
O13 Mo6 O6 101.2(3) . . ?
O13 Mo6 O7 95.7(3) . . ?
O13 Mo6 O12 87.4(3) . . ?
O17 Mo6 O6 170.6(3) . . ?
O17 Mo6 O7 82.4(2) . . ?
O17 Mo6 O12 72.0(2) . . ?
O17 Mo6 O13 80.0(2) . . ?
O23 Mo6 O6 95.2(3) . . ?
O23 Mo6 O7 87.6(3) . . ?
O23 Mo6 O12 81.7(3) . . ?
O23 Mo6 O13 161.5(3) . . ?
O23 Mo6 O17 82.4(2) . . ?
Mo6 O7 Mo5 83.5(3) . . ?
Mo5 O8 Mo4 112.4(3) . . ?
Mo4 O9 Mo3 84.0(2) . . ?
Na2 O9 Mo3 118.9(4) 26_565 . ?
Na2 O9 Mo4 147.2(4) 26_565 . ?
Mo3 O10 Mo2 112.3(3) . . ?
Mo2 O11 Mo1 83.8(3) . . ?
Na1 O11 Mo1 156.2(4) 6_655 . ?
Na1 O11 Mo2 104.5(3) 6_655 . ?
Mo6 O12 Mo1 112.4(3) . . ?
Mo5 O13 Fe2 136.8(3) . . ?
Mo6 O13 Fe2 133.1(3) . . ?
Mo6 O13 Mo5 81.7(2) . . ?
Mo3 O14 Fe2 135.2(3) . 25_655 ?
Mo4 O14 Fe2 135.5(3) . 25_655 ?
Mo4 O14 Mo3 81.8(2) . . ?
Mo2 O15 P1 123.7(3) . . ?
Mo3 O15 P1 129.3(4) . . ?
Mo3 O15 Mo2 100.2(2) . . ?
Mo1 O16 Fe2 133.2(3) . . ?
Mo2 O16 Fe2 133.6(3) . . ?
Mo2 O16 Mo1 82.2(2) . . ?
Mo1 O17 P1 124.9(3) . . ?
Mo6 O17 P1 128.6(4) . . ?
Mo6 O17 Mo1 101.5(2) . . ?
Mo4 O18 P1 126.7(3) . . ?
Mo5 O18 P1 125.3(3) . . ?
Mo5 O18 Mo4 97.4(2) . . ?
Fe1 O19 P1 135.4(4) . . ?
Mo1 O20 P4 131.0(4) . . ?
Fe1 O21 P4 154.4(5) . . ?
Mo6 O23 P4 133.6(4) . . ?
Mo5 O24 P3 136.7(4) . 26_565 ?
Mo4 O25 P3 134.5(4) . 26_565 ?
Mo3 O26 P2 134.9(4) . . ?
Mo2 O28 P2 136.9(4) . . ?
Na1 O28 P2 89.9(3) 6_655 . ?
Na1 O28 Mo2 103.1(3) 6_655 . ?
Fe1 O29 P2 146.1(4) . 6_655 ?
Na1 O29 P2 99.0(4) . 6_655 ?
Na1 O29 Fe1 109.2(3) . . ?
Na2 O29 P2 106.3(4) 11_656 6_655 ?
Na2 O29 Fe1 77.6(3) 11_656 . ?
Na2 O29 Na1 116.9(3) 11_656 . ?
Fe1 O30 P5 142.0(4) . 26_565 ?
Na2 O30 P5 126.4(5) 11_656 26_565 ?
Na2 O30 Fe1 91.3(4) 11_656 . ?
Na2 O31 Fe1 117.2(5) . . ?
Fe1 O32 P3 131.6(5) . . ?
Na2 O32 P3 143.9(5) 11_656 . ?
Na2 O32 Fe1 83.2(3) 11_656 . ?
O11 Na1 O11 110.8(4) 6_655 . ?
O28 Na1 O11 80.4(2) . 6_655 ?
O28 Na1 O11 64.0(2) 6_655 6_655 ?
O28 Na1 O11 64.0(2) . . ?
O28 Na1 O11 80.4(2) 6_655 . ?
O28 Na1 O28 115.6(4) 6_655 . ?
O29 Na1 O11 117.9(2) 6_655 . ?
O29 Na1 O11 87.4(2) 6_655 6_655 ?
O29 Na1 O11 87.4(2) . . ?
O29 Na1 O11 117.9(2) . 6_655 ?
O29 Na1 O28 61.6(2) . 6_655 ?
O29 Na1 O28 150.7(2) 6_655 6_655 ?
O29 Na1 O28 150.7(2) . . ?
O29 Na1 O28 61.6(2) 6_655 . ?
O29 Na1 O29 136.3(4) 6_655 . ?
O9 Na2 Fe1 148.0(4) 11_656 26_565 ?
O29 Na2 Fe1 43.1(2) 26_565 26_565 ?
O29 Na2 O9 106.7(4) 26_565 11_656 ?
O30 Na2 Fe1 42.7(3) 26_565 26_565 ?
O30 Na2 O9 155.2(6) 26_565 11_656 ?
O30 Na2 O29 71.7(4) 26_565 26_565 ?
O31 Na2 Fe1 127.5(4) . 26_565 ?
O31 Na2 O9 82.1(4) . 11_656 ?
O31 Na2 O29 170.5(5) . 26_565 ?
O31 Na2 O30 101.9(5) . 26_565 ?
O32 Na2 Fe1 44.7(2) 26_565 26_565 ?
O32 Na2 O9 131.9(5) 26_565 11_656 ?
O32 Na2 O29 75.3(3) 26_565 26_565 ?
O32 Na2 O30 72.5(4) 26_565 26_565 ?
O32 Na2 O31 96.2(5) 26_565 . ?
C5 N1 C1 118.7(11) . . ?
C6 N1 C1 120.6(10) . . ?
C6 N1 C5 120.5(10) . . ?
H1 C1 N1 119.4(7) . . ?
C2 C1 N1 121.3(12) . . ?
C2 C1 H1 119.4(7) . . ?
H2 C2 C1 119.4(7) . . ?
C3 C2 C1 121.3(12) . . ?
C3 C2 H2 119.4(7) . . ?
C3 C3 C2 121.1(12) 7_545 . ?
C4 C3 C2 116.0(11) . . ?
H4 C4 C3 118.9(7) . . ?
C5 C4 C3 122.2(11) . . ?
C5 C4 H4 118.9(7) . . ?
C4 C5 N1 120.4(11) . . ?
H5 C5 N1 119.8(7) . . ?
H5 C5 C4 119.8(7) . . ?
H6a C6 N1 109.5 . . ?
H6b C6 N1 109.5 . . ?
H6b C6 H6a 109.5 . . ?
H6c C6 N1 109.5 . . ?
H6c C6 H6a 109.5 . . ?
H6c C6 H6b 109.5 . . ?

loop_
_geom_bond_atom_site_label_1
_geom_bond_atom_site_label_2
_geom_bond_distance
_geom_bond_site_symmetry_2
_geom_bond_publ_flag
P1 O15 1.548(6) . ?
P1 O17 1.553(6) . ?
P1 O18 1.542(6) . ?
P1 O19 1.518(7) . ?
P2 O26 1.523(7) . ?
P2 O27 1.575(6) . ?
P2 O28 1.531(7) . ?
P2 O29 1.498(7) 6_655 ?
P5 O30 1.500(7) 26_565 ?
P5 O30 1.500(7) 6_655 ?
P5 O30 1.500(7) 11_656 ?
P5 O30 1.500(7) . ?
P4 O20 1.538(8) . ?
P4 O21 1.527(8) . ?
P4 O22 1.535(8) . ?
P4 O23 1.533(7) . ?
P3 O24 1.521(7) 11_656 ?
P3 O25 1.543(7) 11_656 ?
P3 O32 1.499(7) . ?
P3 O33 1.567(8) . ?
Fe1 O19 2.070(6) . ?
Fe1 O21 1.980(8) . ?
Fe1 O29 2.096(7) . ?
Fe1 O30 2.029(8) . ?
Fe1 O31 2.170(9) . ?
Fe1 O32 2.120(7) . ?
Fe1 Na2 2.994(8) 11_656 ?
Fe2 O13 2.152(6) 25_655 ?
Fe2 O13 2.152(6) . ?
Fe2 O14 2.146(6) . ?
Fe2 O14 2.146(6) 25_655 ?
Fe2 O16 2.213(6) . ?
Fe2 O16 2.213(6) 25_655 ?
Mo1 O1 1.680(7) . ?
Mo1 O11 1.940(6) . ?
Mo1 O12 2.095(6) . ?
Mo1 O16 1.973(6) . ?
Mo1 O17 2.233(6) . ?
Mo1 O20 2.115(7) . ?
Mo2 O2 1.671(7) . ?
Mo2 O10 2.108(6) . ?
Mo2 O11 1.931(6) . ?
Mo2 O15 2.258(6) . ?
Mo2 O16 1.960(6) . ?
Mo2 O28 2.073(7) . ?
Mo3 O3 1.668(6) . ?
Mo3 O9 1.946(6) . ?
Mo3 O10 2.089(7) . ?
Mo3 O14 1.965(6) . ?
Mo3 O15 2.286(6) . ?
Mo3 O26 2.055(6) . ?
Mo4 O4 1.678(6) . ?
Mo4 O8 2.091(6) . ?
Mo4 O9 1.921(6) . ?
Mo4 O14 1.987(6) . ?
Mo4 O18 2.325(6) . ?
Mo4 O25 2.061(7) . ?
Mo5 O5 1.669(6) . ?
Mo5 O7 1.946(7) . ?
Mo5 O8 2.099(6) . ?
Mo5 O13 1.968(6) . ?
Mo5 O18 2.308(6) . ?
Mo5 O24 2.084(7) . ?
Mo6 O6 1.662(6) . ?
Mo6 O7 1.927(7) . ?
Mo6 O12 2.105(6) . ?
Mo6 O13 1.975(6) . ?
Mo6 O17 2.274(6) . ?
Mo6 O23 2.026(7) . ?
O9 Na2 2.328(10) 26_565 ?
O11 Na1 2.594(8) 6_655 ?
O28 Na1 2.512(8) 6_655 ?
O29 Na1 2.305(7) . ?
O29 Na2 2.636(11) 11_656 ?
O30 Na2 2.157(11) 11_656 ?
O31 Na2 2.111(14) . ?
O32 Na2 2.382(12) 11_656 ?
N1 C1 1.347(14) . ?
N1 C5 1.359(14) . ?
N1 C6 1.480(15) . ?
C1 H1 0.9500 . ?
C1 C2 1.351(16) . ?
C2 H2 0.9500 . ?
C2 C3 1.390(16) . ?
C3 C3 1.43(2) 7_545 ?
C3 C4 1.367(14) . ?
C4 H4 0.9500 . ?
C4 C5 1.356(16) . ?
C5 H5 0.9500 . ?
C6 H6a 0.9800 . ?
C6 H6b 0.9800 . ?
C6 H6c 0.9800 . ?

loop_
_restr_U_iso_atom_site_label
_restr_U_iso_weight_param
O31 0.0100
Na2 0.0100

loop_
_smtbx_masks_void_nr
_smtbx_masks_void_average_x
_smtbx_masks_void_average_y
_smtbx_masks_void_average_z
_smtbx_masks_void_volume
_smtbx_masks_void_count_electrons
_smtbx_masks_void_content
1 0.250 0.000 -0.619 1880.9 675.1 '6 C12H14N2,8 H2O'
2 -0.250 0.000 -0.154 1880.9 667.8 '6 C12H14N2,8 H2O'
3 -0.250 0.500 -0.079 1880.9 675.1 '6 C12H14N2,8 H2O'
4 0.250 0.500 -0.383 1880.9 667.8 '6 C12H14N2,8 H2O'

loop_
_restr_rigu_atom_site_label_1
_restr_rigu_atom_site_label_2
_restr_rigu_target_weight_param
_restr_rigu_u13_diff
_restr_rigu_u23_diff
_restr_rigu_u33_diff
P1 Fe1 0.004000 0.001209 -0.002178 -0.001555
P1 Mo1 0.004000 -0.000029 -0.000282 -0.002953
P1 Mo2 0.004000 -0.000280 -0.002083 0.001160
P1 Mo3 0.004000 0.000211 0.001092 -0.000085
P1 Mo4 0.004000 0.000314 -0.003511 -0.001172
P1 Mo5 0.004000 -0.003589 -0.000753 0.001089
P1 Mo6 0.004000 -0.001429 -0.000035 -0.003072
P1 O15 0.004000 -0.003389 -0.001103 0.003785
P1 O17 0.004000 -0.000109 0.000613 -0.002321
P1 O18 0.004000 -0.003947 -0.001508 -0.001463
P1 O19 0.004000 0.000676 0.000044 0.005641
P2 Mo2 0.004000 0.000714 -0.002560 0.001556
P2 Mo3 0.004000 -0.000865 -0.000225 0.001871
P2 O26 0.004000 -0.001757 -0.000937 -0.001738
P2 O27 0.004000 -0.000563 -0.000674 0.000513
P2 O28 0.004000 -0.000443 -0.003023 -0.002681
P2 Na1 0.004000 -0.000307 -0.005730 -0.002783
P5 Fe1 0.004000 -0.003108 0.012420 0.000856
P5 O30 0.004000 -0.004427 0.001206 0.000740
P4 Fe1 0.004000 0.000889 -0.010297 0.007491
P4 Mo1 0.004000 -0.005157 0.006151 -0.002662
P4 Mo6 0.004000 -0.001114 0.003279 0.000635
P4 O20 0.004000 -0.005884 0.003977 -0.002330
P4 O21 0.004000 -0.008078 -0.000108 -0.004899
P4 O22 0.004000 -0.007034 0.006569 -0.006941
P4 O23 0.004000 -0.001242 0.005614 -0.002666
P3 Fe1 0.004000 0.000806 -0.004414 -0.002256
P3 O32 0.004000 -0.002823 -0.002135 -0.002796
P3 O33 0.004000 0.002500 -0.002750 -0.003567
Fe1 O19 0.004000 0.005547 0.004539 -0.001047
Fe1 O21 0.004000 0.014703 0.011684 -0.017590
Fe1 O29 0.004000 -0.000753 0.008578 -0.006823
Fe1 O30 0.004000 -0.003888 -0.015298 -0.001532
Fe1 O31 0.004000 0.001016 0.002286 -0.016112
Fe1 O32 0.004000 -0.003108 -0.001811 -0.004088
Fe1 Na1 0.004000 0.009015 -0.009871 -0.017556
Fe1 Na2 0.004000 -0.012577 -0.009030 -0.011947
Fe2 Mo1 0.004000 -0.000946 0.004924 -0.002016
Fe2 Mo2 0.004000 0.001356 0.003053 0.000269
Fe2 Mo3 0.004000 0.001650 0.002989 0.000877
Fe2 Mo4 0.004000 0.002786 -0.000805 0.000664
Fe2 Mo5 0.004000 0.002184 -0.001570 0.000305
Fe2 Mo6 0.004000 0.000541 -0.001754 0.001095
Fe2 O13 0.004000 0.000417 0.000515 -0.004248
Fe2 O14 0.004000 0.002478 0.000144 0.001046
Fe2 O16 0.004000 0.002044 0.003954 -0.005140
Mo1 Mo2 0.004000 -0.003867 0.003876 -0.000187
Mo1 Mo6 0.004000 -0.006877 -0.003775 -0.004263
Mo1 O1 0.004000 0.001237 0.001103 -0.006021
Mo1 O11 0.004000 -0.003496 0.004970 -0.004677
Mo1 O12 0.004000 -0.006263 -0.004649 0.002489
Mo1 O16 0.004000 -0.002490 0.002271 -0.002560
Mo1 O17 0.004000 -0.005211 -0.001280 0.003127
Mo1 O20 0.004000 -0.002531 -0.008311 0.001068
Mo1 Na1 0.004000 0.000907 0.007989 -0.021052
Mo2 Mo3 0.004000 0.003700 0.001427 0.001294
Mo2 O2 0.004000 -0.003591 0.001710 -0.002647
Mo2 O10 0.004000 -0.002656 0.002472 0.000928
Mo2 O11 0.004000 -0.004047 -0.001759 0.002114
Mo2 O15 0.004000 0.002529 -0.001234 0.002200
Mo2 O16 0.004000 -0.003538 -0.000459 -0.004308
Mo2 O28 0.004000 -0.000520 0.002683 -0.005023
Mo2 Na1 0.004000 -0.012116 0.000798 -0.020080
Mo3 Mo4 0.004000 0.000538 0.003502 -0.000683
Mo3 O3 0.004000 -0.003401 -0.001407 0.001063
Mo3 O9 0.004000 -0.001962 0.001630 0.001323
Mo3 O10 0.004000 0.001344 -0.001576 0.000087
Mo3 O14 0.004000 -0.001328 -0.000402 -0.001819
Mo3 O15 0.004000 0.002422 -0.001275 0.000207
Mo3 O26 0.004000 0.002087 0.000115 0.000159
Mo4 Mo5 0.004000 0.004669 0.003403 0.000672
Mo4 O4 0.004000 -0.000992 -0.002536 0.001910
Mo4 O8 0.004000 0.000760 0.002492 0.000180
Mo4 O9 0.004000 0.002239 -0.001873 -0.001948
Mo4 O14 0.004000 0.001221 -0.001127 0.000642
Mo4 O18 0.004000 0.001911 0.004618 -0.000207
Mo4 O25 0.004000 0.001881 -0.000500 -0.002591
Mo5 Mo6 0.004000 -0.003086 0.007602 -0.001322
Mo5 O5 0.004000 -0.000551 0.001383 -0.001281
Mo5 O7 0.004000 0.002024 -0.003372 -0.002226
Mo5 O8 0.004000 0.003656 -0.002399 0.002120
Mo5 O13 0.004000 0.000485 0.005401 -0.001301
Mo5 O18 0.004000 0.000882 0.000840 -0.001012
Mo5 O24 0.004000 -0.001678 -0.002302 -0.000506
Mo6 O6 0.004000 -0.002447 0.004922 0.002207
Mo6 O7 0.004000 0.001912 -0.006755 -0.002248
Mo6 O12 0.004000 -0.003938 0.002358 0.003547
Mo6 O13 0.004000 0.004116 -0.001211 -0.004825
Mo6 O17 0.004000 -0.000703 0.003800 0.002199
Mo6 O23 0.004000 -0.000601 -0.002056 -0.005251
O1 O11 0.004000 -0.001585 0.000574 -0.004709
O1 O12 0.004000 -0.003233 -0.002065 0.003609
O1 O16 0.004000 0.005741 -0.000381 0.008774
O1 O17 0.004000 -0.004041 -0.002354 0.009043
O1 O20 0.004000 -0.013670 -0.009245 0.000224
O2 O10 0.004000 0.005628 0.003956 0.002335
O2 O11 0.004000 -0.009463 -0.004208 0.005562
O2 O15 0.004000 -0.000245 -0.002405 0.003945
O2 O16 0.004000 -0.007591 -0.002351 0.002633
O2 O28 0.004000 0.001726 0.004805 -0.003248
O3 O9 0.004000 0.001710 0.005821 0.007109
O3 O10 0.004000 0.005556 -0.003236 0.002026
O3 O14 0.004000 0.001721 -0.000565 -0.002085
O3 O15 0.004000 -0.001397 -0.001487 -0.000698
O3 O26 0.004000 0.004381 0.001318 0.002880
O4 O8 0.004000 0.004101 0.007472 0.001002
O4 O9 0.004000 -0.000456 -0.003646 -0.002336
O4 O14 0.004000 0.006466 -0.001215 0.001635
O4 O18 0.004000 0.001209 0.008407 -0.002197
O4 O25 0.004000 0.012348 -0.002064 0.000509
O5 O7 0.004000 -0.005177 -0.002018 -0.000737
O5 O8 0.004000 0.005938 -0.000035 0.002248
O5 O13 0.004000 0.002120 0.007268 -0.001290
O5 O18 0.004000 0.000312 -0.000699 0.000446
O5 O24 0.004000 -0.002181 -0.005835 0.006773
O6 O7 0.004000 0.000894 -0.009418 0.003920
O6 O12 0.004000 -0.006287 0.010218 0.005203
O6 O13 0.004000 0.004482 -0.007200 -0.002998
O6 O17 0.004000 -0.003657 0.000344 -0.001137
O6 O23 0.004000 -0.008659 0.002516 0.003407
O7 O8 0.004000 0.006522 -0.003835 0.004054
O7 O12 0.004000 -0.002676 0.010039 0.002354
O7 O13 0.004000 0.001197 0.008197 0.002003
O7 O17 0.004000 0.000461 0.004068 -0.000576
O7 O18 0.004000 0.002460 -0.002214 0.002299
O7 O23 0.004000 -0.000566 0.001320 -0.003999
O7 O24 0.004000 -0.008416 -0.004776 -0.005164
O8 O9 0.004000 0.003867 -0.003829 -0.001020
O8 O13 0.004000 0.005800 0.004861 0.000947
O8 O14 0.004000 0.002172 0.002369 0.002874
O8 O18 0.004000 -0.001245 -0.002151 -0.001241
O8 O24 0.004000 0.012223 0.001389 -0.001793
O8 O25 0.004000 0.004038 -0.002559 0.001822
O9 O10 0.004000 -0.001577 -0.004763 0.000025
O9 O14 0.004000 0.000247 -0.001088 0.000471
O9 O15 0.004000 0.001465 -0.004459 0.003246
O9 O18 0.004000 0.003541 0.002343 -0.002273
O9 O25 0.004000 0.002065 0.001521 0.001036
O9 O26 0.004000 -0.004549 -0.008200 -0.001059
O10 O11 0.004000 -0.005590 -0.000709 0.002626
O10 O14 0.004000 0.001474 0.001518 0.000316
O10 O15 0.004000 0.000732 0.001196 0.001063
O10 O16 0.004000 -0.000970 -0.001343 -0.002531
O10 O26 0.004000 -0.000937 0.008228 -0.002270
O10 O28 0.004000 0.001437 0.005017 -0.000353
O11 O12 0.004000 -0.009562 -0.008812 0.006672
O11 O15 0.004000 -0.004684 0.000472 0.003285
O11 O16 0.004000 -0.004898 -0.004005 -0.003717
O11 O17 0.004000 -0.008021 0.000465 0.001039
O11 O20 0.004000 -0.005675 -0.001892 0.004142
O11 O28 0.004000 -0.006884 -0.001768 -0.003359
O11 O29 0.004000 0.005892 -0.003785 0.000030
O11 Na1 0.004000 0.002763 0.005804 -0.016089
O12 O13 0.004000 -0.001061 -0.006915 -0.003517
O12 O16 0.004000 -0.001482 0.006922 -0.004798
O12 O17 0.004000 -0.003111 -0.003632 -0.003991
O12 O20 0.004000 -0.011373 0.006513 -0.006765
O12 O23 0.004000 0.002059 -0.001545 0.003175
O13 O14 0.004000 0.003017 0.002897 0.003866
O13 O16 0.004000 0.001474 0.002888 0.004769
O13 O17 0.004000 -0.004714 0.002460 -0.001718
O13 O18 0.004000 0.000669 -0.001340 -0.002536
O13 O23 0.004000 0.004316 0.005348 -0.002138
O13 O24 0.004000 -0.000369 -0.007194 -0.000256
O14 O15 0.004000 0.000982 0.003681 0.000423
O14 O16 0.004000 0.001896 0.001192 -0.003261
O14 O18 0.004000 0.003339 0.001230 0.003452
O14 O25 0.004000 0.001791 0.001291 -0.003546
O14 O26 0.004000 0.000549 0.000711 0.003004
O15 O16 0.004000 0.001973 -0.002697 -0.001538
O15 O17 0.004000 -0.003849 0.000489 -0.000392
O15 O18 0.004000 -0.004263 0.002934 -0.001958
O15 O19 0.004000 -0.001141 0.011405 0.000882
O15 O26 0.004000 -0.001622 -0.001852 -0.001784
O15 O28 0.004000 -0.005427 -0.000150 -0.006443
O16 O17 0.004000 -0.002467 0.001710 0.005655
O16 O20 0.004000 -0.003512 -0.007630 0.003521
O16 O28 0.004000 -0.004820 0.003561 -0.000366
O17 O18 0.004000 -0.001583 -0.003759 -0.000689
O17 O19 0.004000 -0.005398 0.000767 0.002114
O17 O20 0.004000 -0.006724 0.003156 -0.001067
O17 O23 0.004000 0.000582 0.005751 -0.009822
O18 O19 0.004000 -0.000969 -0.003162 0.003139
O18 O24 0.004000 -0.000065 -0.003069 -0.001160
O18 O25 0.004000 -0.001172 0.000026 -0.005597
O19 O21 0.004000 0.015112 0.025991 -0.030157
O19 O29 0.004000 -0.004798 0.012492 -0.007651
O19 O30 0.004000 -0.002385 0.001389 -0.007827
O19 O31 0.004000 0.014355 0.012998 -0.027767
O19 O32 0.004000 0.002674 -0.008031 -0.002936
O20 O21 0.004000 -0.019420 0.005616 -0.007160
O20 O22 0.004000 -0.004704 -0.010687 -0.010916
O20 O23 0.004000 -0.006127 0.002440 0.007185
O21 O22 0.004000 -0.046827 0.009839 -0.010961
O21 O23 0.004000 0.009864 0.003639 0.011256
O21 O29 0.004000 -0.004540 0.005140 0.007712
O21 O30 0.004000 0.008534 -0.026408 0.012011
O21 O31 0.004000 0.011156 -0.038696 0.010146
O21 O32 0.004000 -0.012718 0.002795 -0.002426
O22 O23 0.004000 -0.012187 0.001116 0.006671
O26 O27 0.004000 0.006614 -0.001931 -0.002654
O26 O28 0.004000 0.006265 -0.006739 0.001159
O27 O28 0.004000 -0.003124 -0.011480 -0.002035
O28 O29 0.004000 -0.000412 -0.001949 0.011764
O28 Na1 0.004000 -0.010803 -0.009429 0.002884
O29 O30 0.004000 0.000663 0.011225 -0.015425
O29 O31 0.004000 0.000293 -0.006589 -0.008968
O29 O32 0.004000 -0.005511 -0.009842 -0.007940
O29 Na1 0.004000 0.005089 -0.005282 -0.003770
O30 O31 0.004000 0.006306 0.040021 -0.009270
O30 O32 0.004000 0.008786 0.029658 0.011046
O31 O32 0.004000 -0.017683 -0.003005 0.019113
O31 Na2 0.004000 0.015252 0.018748 0.030634
O32 O33 0.004000 0.005703 -0.024967 -0.002351
N1 C1 0.004000 -0.001623 -0.001164 0.000219
N1 C2 0.004000 -0.008105 -0.006036 0.000325
N1 C4 0.004000 0.005833 0.000783 -0.001358
N1 C5 0.004000 0.000196 0.000825 -0.002834
N1 C6 0.004000 -0.000901 0.000540 -0.001016
C1 C2 0.004000 -0.002872 0.003129 -0.000651
C1 C3 0.004000 0.010132 0.003017 -0.001544
C1 C5 0.004000 0.001794 0.000258 -0.002014
C1 C6 0.004000 -0.009023 0.009690 0.000135
C2 C3 0.004000 0.000173 -0.000207 -0.000008
C2 C4 0.004000 0.001300 0.001829 0.002626
C3 C4 0.004000 0.000344 0.000453 -0.001456
C3 C5 0.004000 -0.008074 0.002903 -0.006876
C4 C5 0.004000 -0.003510 -0.001927 -0.002774
C5 C6 0.004000 0.003786 0.000454 -0.000264
